data_2201252
loop_
_publ_author_name
'Bouzemi, Besma'
'Boughzala, Habib'
'Jouini, Tahar'

_publ_section_title
;
 Na~3~Cr~2~(AsO~4~)~3~: trisodium dichromium(III) triarsenate
;
_journal_coden_ASTM ACSEBH
_journal_issue 12
_journal_name_full
;
 Acta Crystallographica, Section E: Structure Reports Online
;
_journal_page_first i117
_journal_page_last i118
_journal_paper_doi 10.1107/s1600536802019128
_journal_volume 58
_journal_year 2002
_chemical_formula_iupac 'Na3 Cr2 (As O4)3'
_chemical_formula_structural 'Na3 Cr2 (As O4)3'
_chemical_formula_sum 'As3 Cr2 Na3 O12'
_chemical_formula_weight 589.73
_chemical_name_systematic
;
 trisodium dichrome (III) triarsenate
;
_space_group_IT_number 230
_symmetry_cell_setting cubic
_symmetry_space_group_name_Hall '-I 4bd 2c 3'
_symmetry_space_group_name_H-M 'I a -3 d'
_atom_sites_solution_primary direct
_atom_sites_solution_secondary difmap
_audit_creation_method SHELXL-97
_cell_angle_alpha 90.00
_cell_angle_beta 90.00
_cell_angle_gamma 90.00
_cell_formula_units_Z 8
_cell_length_a 12.188(2)
_cell_length_b 12.188(2)
_cell_length_c 12.188(2)
_cell_measurement_reflns_used 25
_cell_measurement_temperature 293(2)
_cell_measurement_theta_max 14
_cell_measurement_theta_min 10
_cell_volume 1810.5(5)
_computing_cell_refinement 'CAD-4 EXPRESS'
_computing_data_collection 'CAD-4 EXPRESS (Duisenberg, 1992; Mac\'i\<cek & Yordanov, 1992)'
_computing_data_reduction 'XCAD4(Harms & Wocadlo, 1995)'
_computing_molecular_graphics 'DIAMOND (Brandenburg, 1998)'
_computing_publication_material 'SHELXL97 (Sheldrick, 1997)'
_computing_structure_refinement 'SHELXL97 (Sheldrick, 1997)'
_computing_structure_solution 'SHELXS97 (Sheldrick, 1990)'
_database_code_amcsd 0010392
_diffrn_ambient_temperature 293(2)
_diffrn_measured_fraction_theta_full 0.964
_diffrn_measured_fraction_theta_max 0.969
_diffrn_measurement_device_type 'Enarf-Nonius CAD-4'
_diffrn_measurement_method \w/2\q
_diffrn_radiation_monochromator graphite
_diffrn_radiation_source 'fine-focus sealed tube'
_diffrn_radiation_type MoK\a
_diffrn_radiation_wavelength 0.71073
_diffrn_reflns_av_R_equivalents 0.0208
_diffrn_reflns_av_sigmaI/netI 0.0153
_diffrn_reflns_limit_h_max 17
_diffrn_reflns_limit_h_min 0
_diffrn_reflns_limit_k_max 17
_diffrn_reflns_limit_k_min 0
_diffrn_reflns_limit_l_max 10
_diffrn_reflns_limit_l_min 0
_diffrn_reflns_number 735
_diffrn_reflns_theta_full 29.88
_diffrn_reflns_theta_max 29.88
_diffrn_reflns_theta_min 4.10
_diffrn_standards_decay_% 0.98
_diffrn_standards_interval_time 120
_diffrn_standards_number 2
_exptl_absorpt_coefficient_mu 13.502
_exptl_absorpt_correction_T_max 0.5081
_exptl_absorpt_correction_T_min 0.4060
_exptl_absorpt_correction_type '\y scan'
_exptl_absorpt_process_details '(North et al., 1968)'
_exptl_crystal_colour green
_exptl_crystal_density_diffrn 4.327
_exptl_crystal_density_method 'not measured'
_exptl_crystal_description polyhedral
_exptl_crystal_F_000 1104
_exptl_crystal_size_max 0.1
_exptl_crystal_size_mid 0.08
_exptl_crystal_size_min 0.06
_refine_diff_density_max 0.333
_refine_diff_density_min -0.401
_refine_ls_extinction_coef 0.00326(17)
_refine_ls_extinction_expression Fc^*^=kFc[1+0.001xFc^2^\l^3^/sin(2\q)]^-1/4^
_refine_ls_extinction_method SHELXL97
_refine_ls_goodness_of_fit_ref 1.136
_refine_ls_matrix_type full
_refine_ls_number_parameters 18
_refine_ls_number_reflns 216
_refine_ls_number_restraints 0
_refine_ls_restrained_S_all 1.136
_refine_ls_R_factor_all 0.0236
_refine_ls_R_factor_gt 0.0191
_refine_ls_shift/su_max <0.001
_refine_ls_shift/su_mean 0.000
_refine_ls_structure_factor_coef Fsqd
_refine_ls_weighting_details 'calc w = 1/[\s^2^(Fo^2^)+(0.0156P)^2^+7.0122P] where P = (Fo^2^+2Fc^2^)/3'
_refine_ls_weighting_scheme calc
_refine_ls_wR_factor_gt 0.0380
_refine_ls_wR_factor_ref 0.0391
_reflns_number_gt 194
_reflns_number_total 216
_reflns_threshold_expression I>2\s(I)
_cod_data_source_file br6064.cif
_cod_data_source_block I
_cod_original_cell_volume 1810.6(5)
_cod_database_code 2201252
_cod_database_fobs_code 2201252
_amcsd_formula_title Na3Cr2(AsO4)3

loop_
_space_group_symop_operation_xyz
'x, y, z'
'x, -y, -z+1/2'
'-x+1/2, -y, z+1/2'
'-x+1/2, y, -z'
'-y+1/4, x+3/4, z+1/4'
'y+1/4, x+3/4, -z+3/4'
'y+1/4, -x+1/4, z+3/4'
'-y+1/4, -x+1/4, -z+1/4'
'y, z, x'
'-y+1/2, -z, x+1/2'
'y, -z, -x+1/2'
'-y+1/2, z, -x'
'-z+1/4, y+3/4, x+1/4'
'-z+1/4, -y+1/4, -x+1/4'
'z+1/4, -y+1/4, x+3/4'
'z+1/4, y+3/4, -x+3/4'
'z, x, y'
'-z, x+1/2, -y+1/2'
'-z, -x+1/2, y'
'z, -x, -y+1/2'
'-x+1/4, -z+1/4, -y+1/4'
'-x+1/4, z+3/4, y+1/4'
'x+3/4, -z+3/4, y+1/4'
'x+1/4, z+3/4, -y+3/4'
'x+1/2, y+1/2, z+1/2'
'x+1/2, -y+1/2, -z'
'-x, -y+1/2, z'
'-x, y+1/2, -z+1/2'
'-y+3/4, x+1/4, z+3/4'
'y+3/4, x+1/4, -z+1/4'
'y+3/4, -x+3/4, z+1/4'
'-y+3/4, -x+3/4, -z+3/4'
'y+1/2, z+1/2, x+1/2'
'-y, -z+1/2, x'
'y+1/2, -z+1/2, -x'
'-y, z+1/2, -x+1/2'
'-z+3/4, y+1/4, x+3/4'
'-z+3/4, -y+3/4, -x+3/4'
'z+3/4, -y+3/4, x+1/4'
'z+3/4, y+1/4, -x+1/4'
'z+1/2, x+1/2, y+1/2'
'-z+1/2, x, -y'
'-z+1/2, -x, y+1/2'
'z+1/2, -x+1/2, -y'
'-x+3/4, -z+3/4, -y+3/4'
'-x+3/4, z+1/4, y+3/4'
'x+1/4, -z+1/4, y+3/4'
'x+3/4, z+1/4, -y+1/4'
'-x, -y, -z'
'-x, y, z-1/2'
'x-1/2, y, -z-1/2'
'x-1/2, -y, z'
'y-1/4, -x-3/4, -z-1/4'
'-y-1/4, -x-3/4, z-3/4'
'-y-1/4, x-1/4, -z-3/4'
'y-1/4, x-1/4, z-1/4'
'-y, -z, -x'
'y-1/2, z, -x-1/2'
'-y, z, x-1/2'
'y-1/2, -z, x'
'z-1/4, -y-3/4, -x-1/4'
'z-1/4, y-1/4, x-1/4'
'-z-1/4, y-1/4, -x-3/4'
'-z-1/4, -y-3/4, x-3/4'
'-z, -x, -y'
'z, -x-1/2, y-1/2'
'z, x-1/2, -y'
'-z, x, y-1/2'
'x-1/4, z-1/4, y-1/4'
'x-1/4, -z-3/4, -y-1/4'
'-x-3/4, z-3/4, -y-1/4'
'-x-1/4, -z-3/4, y-3/4'
'-x+1/2, -y+1/2, -z+1/2'
'-x+1/2, y+1/2, z'
'x, y+1/2, -z'
'x, -y+1/2, z+1/2'
'y+1/4, -x-1/4, -z+1/4'
'-y+1/4, -x-1/4, z-1/4'
'-y+1/4, x+1/4, -z-1/4'
'y+1/4, x+1/4, z+1/4'
'-y+1/2, -z+1/2, -x+1/2'
'y, z+1/2, -x'
'-y+1/2, z+1/2, x'
'y, -z+1/2, x+1/2'
'z+1/4, -y-1/4, -x+1/4'
'z+1/4, y+1/4, x+1/4'
'-z+1/4, y+1/4, -x-1/4'
'-z+1/4, -y-1/4, x-1/4'
'-z+1/2, -x+1/2, -y+1/2'
'z+1/2, -x, y'
'z+1/2, x, -y+1/2'
'-z+1/2, x+1/2, y'
'x+1/4, z+1/4, y+1/4'
'x+1/4, -z-1/4, -y+1/4'
'-x-1/4, z-1/4, -y+1/4'
'-x+1/4, -z-1/4, y-1/4'

loop_
_atom_site_label
_atom_site_fract_x
_atom_site_fract_y
_atom_site_fract_z
_atom_site_U_iso_or_equiv
_atom_site_adp_type
_atom_site_calc_flag
_atom_site_refinement_flags
_atom_site_occupancy
_atom_site_disorder_assembly
_atom_site_disorder_group
_atom_site_type_symbol
As1 0.3750 0.0000 0.2500 0.00339(18) Uani d S 1 . . As
Cr1 0.2500 0.2500 0.2500 0.0034(2) Uani d S 1 . . Cr
Na1 0.1250 0.0000 0.2500 0.0112(4) Uani d S 1 . . Na
O1 0.28819(14) -0.09814(12) 0.29743(13) 0.0064(3) Uani d . 1 . . O

loop_
_atom_site_aniso_label
_atom_site_aniso_U_11
_atom_site_aniso_U_22
_atom_site_aniso_U_33
_atom_site_aniso_U_12
_atom_site_aniso_U_13
_atom_site_aniso_U_23
As1 0.0037(2) 0.0032(2) 0.0032(2) 0.000 0.000 0.000
Cr1 0.0034(2) 0.0034(2) 0.0034(2) 0.00020(16) 0.00020(16) 0.00020(16)
Na1 0.0064(9) 0.0136(6) 0.0136(6) 0.000 0.000 0.0011(7)
O1 0.0076(8) 0.0046(7) 0.0071(8) -0.0016(6) 0.0017(6) 0.0002(5)

loop_
_atom_type_symbol
_atom_type_description
_atom_type_scat_dispersion_real
_atom_type_scat_dispersion_imag
_atom_type_scat_source
As As 0.0499 2.0058 'International Tables Vol C Tables 4.2.6.8 and 6.1.1.4'
Cr Cr 0.3209 0.6236 'International Tables Vol C Tables 4.2.6.8 and 6.1.1.4'
Na Na 0.0362 0.0249 'International Tables Vol C Tables 4.2.6.8 and 6.1.1.4'
O O 0.0106 0.0060 'International Tables Vol C Tables 4.2.6.8 and 6.1.1.4'

loop_
_geom_angle_atom_site_label_1
_geom_angle_atom_site_label_2
_geom_angle_atom_site_label_3
_geom_angle_site_symmetry_1
_geom_angle_site_symmetry_3
_geom_angle
_geom_angle_publ_flag
O1 As1 O1 95_655 72_666 102.93(11) n
O1 As1 O1 95_655 . 112.84(6) n
O1 As1 O1 72_666 . 112.84(6) n
O1 As1 O1 95_655 2 112.84(6) n
O1 As1 O1 72_666 2 112.84(6) n
O1 As1 O1 . 2 102.93(11) n
O1 Cr1 O1 66_566 42 180.0 n
O1 Cr1 O1 66_566 74 90.87(7) n
O1 Cr1 O1 42 74 89.13(7) n
O1 Cr1 O1 66_566 2 89.13(7) n
O1 Cr1 O1 42 2 90.87(7) n
O1 Cr1 O1 74 2 180.00(9) n
O1 Cr1 O1 66_566 58_656 90.87(7) n
O1 Cr1 O1 42 58_656 89.13(7) n
O1 Cr1 O1 74 58_656 90.87(7) n
O1 Cr1 O1 2 58_656 89.13(7) n
O1 Cr1 O1 66_566 34 89.13(7) n
O1 Cr1 O1 42 34 90.87(7) n
O1 Cr1 O1 74 34 89.13(7) n
O1 Cr1 O1 2 34 90.87(7) n
O1 Cr1 O1 58_656 34 180.00(9) n
O1 Na1 O1 22_545 21 67.48(7) n
O1 Na1 O1 22_545 2 116.73(7) n
O1 Na1 O1 21 2 158.94(7) n
O1 Na1 O1 22_545 . 158.94(7) n
O1 Na1 O1 21 . 116.73(7) n
O1 Na1 O1 2 . 67.48(7) n
O1 Na1 O1 22_545 6_545 123.39(3) n
O1 Na1 O1 21 6_545 70.40(7) n
O1 Na1 O1 2 6_545 92.07(4) n
O1 Na1 O1 . 6_545 75.46(6) n
O1 Na1 O1 22_545 7_554 70.40(7) n
O1 Na1 O1 21 7_554 123.39(3) n
O1 Na1 O1 2 7_554 75.46(6) n
O1 Na1 O1 . 7_554 92.07(4) n
O1 Na1 O1 6_545 7_554 165.15(7) n
O1 Na1 O1 22_545 36_545 92.07(4) n
O1 Na1 O1 21 36_545 75.46(6) n
O1 Na1 O1 2 36_545 123.39(3) n
O1 Na1 O1 . 36_545 70.40(7) n
O1 Na1 O1 6_545 36_545 112.01(8) n
O1 Na1 O1 7_554 36_545 70.04(8) n
O1 Na1 O1 22_545 34 75.46(6) n
O1 Na1 O1 21 34 92.07(4) n
O1 Na1 O1 2 34 70.40(7) n
O1 Na1 O1 . 34 123.39(3) n
O1 Na1 O1 6_545 34 70.04(8) n
O1 Na1 O1 7_554 34 112.01(8) n
O1 Na1 O1 36_545 34 165.15(7) n

loop_
_geom_bond_atom_site_label_1
_geom_bond_atom_site_label_2
_geom_bond_site_symmetry_2
_geom_bond_distance
_geom_bond_publ_flag
As1 O1 95_655 1.6983(16) y
As1 O1 72_666 1.6983(16) n
As1 O1 . 1.6984(16) y
As1 O1 2 1.6984(16) n
Cr1 O1 66_566 1.9941(15) y
Cr1 O1 42 1.9941(15) n
Cr1 O1 74 1.9942(15) y
Cr1 O1 2 1.9942(15) n
Cr1 O1 58_656 1.9942(15) n
Cr1 O1 34 1.9942(15) n
Na1 O1 22_545 2.3919(17) y
Na1 O1 21 2.3919(17) n
Na1 O1 2 2.3919(17) n
Na1 O1 . 2.3919(17) n
Na1 O1 6_545 2.5337(17) y
Na1 O1 7_554 2.5337(17) n
Na1 O1 36_545 2.5337(17) n
Na1 O1 34 2.5337(17) n

loop_
_cod_related_entry_id
_cod_related_entry_database
_cod_related_entry_code
1 AMCSD 0010392
